data_2310530
loop_
_publ_author_name
'Brown, I.D.'

_publ_section_title
;
 The Crystal Structure of Lithium Hydrazinium Sulfate
;
_journal_name_full 'Acta Crystallographica (1,1948-23,1967)'
_journal_page_first 654
_journal_page_last 660
_journal_volume 17
_journal_year 1964
_chemical_formula_sum 'H5 Li N2 O4 S'
_chemical_name_systematic 'Li (N2 H5) S O4'
_space_group_IT_number 33
_symmetry_space_group_name_Hall 'P 2c -2ab'
_symmetry_space_group_name_H-M 'P b n 21'
_cell_angle_alpha 90
_cell_angle_beta 90
_cell_angle_gamma 90
_cell_formula_units_Z 4
_cell_length_a 8.99
_cell_length_b 9.94
_cell_length_c 5.18
_cell_volume 462.888
_citation_journal_id_ASTM ACCRA9
_cod_data_source_file Brown_ACCRA9_1964_144.cif
_cod_data_source_block H5Li1N2O4S1
_cod_original_cell_volume 462.8878
_cod_original_sg_symbol_Hall 'P 2c -2n (y,-x,z)'
_cod_original_formula_sum 'H5 Li1 N2 O4 S1'
_cod_database_code 2310530

loop_
_symmetry_equiv_pos_as_xyz
x,y,z
-x,-y,z+1/2
x+1/2,-y+1/2,z+1/2
-x+1/2,y+1/2,z

loop_
_atom_site_label
_atom_site_type_symbol
_atom_site_fract_x
_atom_site_fract_y
_atom_site_fract_z
_atom_site_occupancy
_atom_site_U_iso_or_equiv
O1 O-2 0.106 0.191 0.519 1 0.0
N2 N-2 0.217 0.44 0.742 1 0.0
Li1 Li+1 0.437 0.332 0.253 1 0.0
S1 S+6 0.1286 0.1579 0.25 1 0.0
N1 N-2 0.418 0.022 0.746 1 0.0
O4 O-2 0.497 0.302 0.596 1 0.0
O3 O-2 0.259 0.23 0.149 1 0.0
O2 O-2 0.154 0.01 0.22 1 0.0
